data_1559707
loop_
_publ_author_name
'Sysoiev, Dmytro'
'Huhn, Thomas'

_publ_section_title
;
 Basic enemies of photochromism: irreversible transformation of
 fluorinated diarylethenes to polyenic enamines and enols.
;
_journal_issue 11
_journal_name_full
'Photochemical &amp; photobiological sciences : Official journal of the European Photochemistry Association and the European Society for Photobiology'
_journal_page_first 1511
_journal_page_last 1516
_journal_paper_doi 10.1039/d0pp00292e
_journal_volume 19
_journal_year 2020
_chemical_formula_sum 'C29 H34 F6 O4 S2'
_chemical_formula_weight 624.68
_space_group_crystal_system orthorhombic
_space_group_IT_number 60
_space_group_name_Hall '-P 2n 2ab'
_space_group_name_H-M_alt 'P b c n'
_atom_sites_solution_hydrogens geom
_audit_creation_method SHELXL-2013
_audit_update_record
;
2019-08-12 deposited with the CCDC.	2020-10-15 downloaded from the CCDC.
;
_cell_angle_alpha 90
_cell_angle_beta 90
_cell_angle_gamma 90
_cell_formula_units_Z 4
_cell_length_a 25.3473(19)
_cell_length_b 11.0250(8)
_cell_length_c 10.6805(11)
_cell_measurement_reflns_used 10185
_cell_measurement_temperature 100(2)
_cell_measurement_theta_max 27.21
_cell_measurement_theta_min 1.60
_cell_volume 2984.7(4)
_computing_cell_refinement 'STOE X-AREA'
_computing_data_collection 'STOE X-AREA'
_computing_data_reduction 'STOE X-RED'
_computing_molecular_graphics 'ORTEP-3 for Windows (Farrugia, 2012)'
_computing_publication_material 'WinGX publication routines (Farrugia, 2012)'
_computing_structure_refinement 'SHELXL-2013 (Sheldrick, 2013)'
_computing_structure_solution 'SHELXS-2013 (Sheldrick, 2013)'
_diffrn_ambient_temperature 100(2)
_diffrn_detector_area_resol_mean 6.67
_diffrn_measured_fraction_theta_full 1.000
_diffrn_measured_fraction_theta_max 0.995
_diffrn_measurement_device_type 'STOE IPDS 2T'
_diffrn_measurement_method 'rotation method'
_diffrn_radiation_type MoK\a
_diffrn_radiation_wavelength 0.71073
_diffrn_reflns_av_R_equivalents 0.0881
_diffrn_reflns_av_unetI/netI 0.0297
_diffrn_reflns_Laue_measured_fraction_full 1.000
_diffrn_reflns_Laue_measured_fraction_max 0.995
_diffrn_reflns_limit_h_max 32
_diffrn_reflns_limit_h_min -31
_diffrn_reflns_limit_k_max 13
_diffrn_reflns_limit_k_min -13
_diffrn_reflns_limit_l_max 13
_diffrn_reflns_limit_l_min -13
_diffrn_reflns_number 41581
_diffrn_reflns_point_group_measured_fraction_full 1.000
_diffrn_reflns_point_group_measured_fraction_max 0.995
_diffrn_reflns_theta_full 25.242
_diffrn_reflns_theta_max 26.830
_diffrn_reflns_theta_min 1.607
_diffrn_source 'sealed X-ray tube, 12 x 0.4 mm long-fine focus'
_exptl_absorpt_coefficient_mu 0.25
_exptl_absorpt_correction_T_max 0.9345
_exptl_absorpt_correction_T_min 0.8507
_exptl_absorpt_correction_type integration
_exptl_absorpt_process_details
;
'X-SHAPE 2.07 (03-Aug-2005) Stoe & Cie, Darmstadt, Germany'
;
_exptl_crystal_colour colourless
_exptl_crystal_density_diffrn 1.390
_exptl_crystal_description fragment
_exptl_crystal_F_000 1304
_exptl_crystal_size_max 0.480
_exptl_crystal_size_mid 0.433
_exptl_crystal_size_min 0.390
_refine_diff_density_max 1.091
_refine_diff_density_min -0.464
_refine_diff_density_rms 0.052
_refine_ls_extinction_method none
_refine_ls_goodness_of_fit_ref 1.043
_refine_ls_hydrogen_treatment constr
_refine_ls_matrix_type full
_refine_ls_number_parameters 217
_refine_ls_number_reflns 3180
_refine_ls_number_restraints 0
_refine_ls_restrained_S_all 1.043
_refine_ls_R_factor_all 0.0482
_refine_ls_R_factor_gt 0.0414
_refine_ls_shift/su_max 0.001
_refine_ls_shift/su_mean 0.000
_refine_ls_structure_factor_coef Fsqd
_refine_ls_weighting_details 'w=1/[\s^2^(Fo^2^)+(0.0583P)^2^+1.9941P] where P=(Fo^2^+2Fc^2^)/3'
_refine_ls_weighting_scheme calc
_refine_ls_wR_factor_gt 0.1106
_refine_ls_wR_factor_ref 0.1145
_reflns_Friedel_coverage 0.000
_reflns_number_gt 2771
_reflns_number_total 3180
_reflns_threshold_expression 'I > 2\s(I)'
_cod_data_source_file d0pp00292e2.cif
_cod_data_source_block shelx_CCDC2
_cod_database_code 1559707
_shelx_space_group_comment
;
The symmetry employed for this shelxl refinement is uniquely defined
by the following loop, which should always be used as a source of
symmetry information in preference to the above space-group names.
They are only intended as comments.
;
_shelxl_version_number 2013-4

loop_
_space_group_symop_operation_xyz
'x, y, z'
'-x+1/2, -y+1/2, z+1/2'
'x+1/2, -y+1/2, -z'
'-x, y, -z+1/2'
'-x, -y, -z'
'x-1/2, y-1/2, -z-1/2'
'-x-1/2, y-1/2, z'
'x, -y, z-1/2'

loop_
_atom_site_label
_atom_site_type_symbol
_atom_site_fract_x
_atom_site_fract_y
_atom_site_fract_z
_atom_site_U_iso_or_equiv
_atom_site_adp_type
_atom_site_occupancy
_atom_site_site_symmetry_order
_atom_site_calc_flag
_atom_site_refinement_flags_posn
_atom_site_refinement_flags_adp
_atom_site_refinement_flags_occupancy
_atom_site_disorder_assembly
_atom_site_disorder_group
C1 C 0.43398(13) 0.8890(3) 0.5104(3) 0.0729(10) Uani 1 1 d . . . . .
H1A H 0.4005 0.8513 0.5345 0.087 Uiso 1 1 calc R U . . .
H1B H 0.4271 0.9689 0.4737 0.087 Uiso 1 1 calc R U . . .
H1C H 0.4564 0.8980 0.5845 0.087 Uiso 1 1 calc R U . . .
C2 C 0.46094(9) 0.81168(19) 0.41756(18) 0.0390(5) Uani 1 1 d . . . . .
H2A H 0.4680 0.7321 0.4570 0.047 Uiso 1 1 calc R U . . .
H2B H 0.4955 0.8491 0.3982 0.047 Uiso 1 1 calc R U . . .
C3 C 0.43268(7) 0.78953(16) 0.29632(16) 0.0261(4) Uani 1 1 d . . . . .
C4 C 0.43801(6) 0.69469(15) 0.21355(15) 0.0218(3) Uani 1 1 d . . . . .
C5 C 0.47446(7) 0.59292(15) 0.23127(15) 0.0218(3) Uani 1 1 d . . . . .
C6 C 0.45518(8) 0.46631(18) 0.2107(2) 0.0419(5) Uani 1 1 d . . . . .
C7 C 0.5000 0.3834(2) 0.2500 0.0239(5) Uani 1 2 d S T P A .
C8 C 0.40355(6) 0.70523(15) 0.10764(15) 0.0216(3) Uani 1 1 d . . . . .
H8A H 0.4019 0.6470 0.0422 0.026 Uiso 1 1 calc R U . . .
C9 C 0.37359(7) 0.80696(15) 0.11081(15) 0.0228(3) Uani 1 1 d . . . . .
C10 C 0.33639(6) 0.85407(15) 0.01351(15) 0.0226(3) Uani 1 1 d . . . . .
H10A H 0.3571 0.8949 -0.0541 0.027 Uiso 1 1 calc R U . . .
C11 C 0.26896(7) 0.99313(16) -0.02223(16) 0.0253(4) Uani 1 1 d . . . . .
H11B H 0.2906 1.0375 -0.0844 0.030 Uiso 1 1 calc R U . . .
H11A H 0.2450 1.0521 0.0185 0.030 Uiso 1 1 calc R U . . .
C12 C 0.23632(7) 0.89656(16) -0.08903(16) 0.0247(4) Uani 1 1 d . . . . .
C13 C 0.27480(7) 0.80125(16) -0.13758(16) 0.0260(4) Uani 1 1 d . . . . .
H13B H 0.2548 0.7329 -0.1744 0.031 Uiso 1 1 calc R U . . .
H13A H 0.2969 0.8372 -0.2043 0.031 Uiso 1 1 calc R U . . .
C14 C 0.20803(8) 0.95587(18) -0.19954(18) 0.0332(4) Uani 1 1 d . . . . .
H14C H 0.1841 1.0189 -0.1686 0.040 Uiso 1 1 calc R U . . .
H14A H 0.1877 0.8944 -0.2451 0.040 Uiso 1 1 calc R U . . .
H14B H 0.2341 0.9924 -0.2559 0.040 Uiso 1 1 calc R U . . .
C15 C 0.19642(7) 0.83961(19) 0.00058(19) 0.0347(4) Uani 1 1 d . . . . .
H15A H 0.2151 0.8017 0.0707 0.042 Uiso 1 1 calc R U . . .
H15B H 0.1758 0.7780 -0.0440 0.042 Uiso 1 1 calc R U . . .
H15C H 0.1727 0.9026 0.0325 0.042 Uiso 1 1 calc R U . . .
O1 O 0.30829(5) 0.75646(11) -0.03835(11) 0.0249(3) Uani 1 1 d . . . . .
O2 O 0.30302(5) 0.93987(11) 0.07068(11) 0.0249(3) Uani 1 1 d . . . . .
S1 S 0.38578(2) 0.89081(4) 0.24360(4) 0.02747(14) Uani 1 1 d . . . . .
F1 F 0.41691(10) 0.4422(2) 0.3212(3) 0.0379(9) Uani 0.502(5) 1 d . . P A 1
F2 F 0.42831(12) 0.4394(2) 0.1204(3) 0.0366(10) Uani 0.502(5) 1 d . . P A 1
F3 F 0.50916(11) 0.2842(3) 0.1824(3) 0.0354(8) Uani 0.502(5) 1 d . . P A 1
F4 F 0.40843(9) 0.4409(2) 0.2297(3) 0.0373(10) Uani 0.498(5) 1 d . . P A 2
F5 F 0.45784(15) 0.4513(2) 0.0652(3) 0.0349(9) Uani 0.498(5) 1 d . . P A 2
F6 F 0.51961(10) 0.3456(4) 0.1371(3) 0.0370(9) Uani 0.498(5) 1 d . . P A 2

loop_
_atom_site_aniso_label
_atom_site_aniso_U_11
_atom_site_aniso_U_22
_atom_site_aniso_U_33
_atom_site_aniso_U_23
_atom_site_aniso_U_13
_atom_site_aniso_U_12
C1 0.0757(19) 0.093(2) 0.0501(15) -0.0336(15) -0.0274(14) 0.0418(17)
C2 0.0522(12) 0.0373(11) 0.0273(9) -0.0086(8) -0.0150(9) 0.0183(9)
C3 0.0286(9) 0.0260(8) 0.0237(8) 0.0001(7) -0.0035(7) 0.0067(7)
C4 0.0206(8) 0.0227(8) 0.0222(8) 0.0011(6) -0.0017(6) 0.0009(6)
C5 0.0221(8) 0.0211(8) 0.0221(8) -0.0010(6) -0.0022(6) -0.0002(6)
C6 0.0239(10) 0.0239(9) 0.0778(16) -0.0044(10) -0.0189(10) -0.0005(7)
C7 0.0251(12) 0.0208(11) 0.0257(12) 0.000 -0.0030(9) 0.000
C8 0.0190(7) 0.0233(8) 0.0225(8) 0.0001(6) -0.0008(6) 0.0000(6)
C9 0.0221(8) 0.0250(8) 0.0213(8) 0.0011(6) -0.0013(6) -0.0002(6)
C10 0.0216(8) 0.0214(8) 0.0247(8) 0.0012(6) -0.0018(6) 0.0015(6)
C11 0.0245(8) 0.0229(8) 0.0284(8) 0.0017(7) -0.0074(7) 0.0042(7)
C12 0.0222(8) 0.0263(8) 0.0256(8) 0.0006(7) -0.0046(6) 0.0009(6)
C13 0.0282(9) 0.0260(8) 0.0239(8) -0.0007(7) -0.0066(7) 0.0019(7)
C14 0.0329(9) 0.0341(10) 0.0325(10) 0.0004(8) -0.0124(8) 0.0036(8)
C15 0.0259(9) 0.0415(11) 0.0367(10) 0.0024(9) 0.0010(8) -0.0047(8)
O1 0.0265(6) 0.0218(6) 0.0263(6) -0.0005(5) -0.0064(5) 0.0020(5)
O2 0.0253(6) 0.0236(6) 0.0258(6) -0.0017(5) -0.0075(5) 0.0057(5)
S1 0.0324(3) 0.0264(2) 0.0236(2) -0.00219(16) -0.00461(17) 0.01020(17)
F1 0.0241(12) 0.0341(13) 0.055(2) 0.0081(11) 0.0115(12) -0.0029(9)
F2 0.0369(18) 0.0285(12) 0.044(2) -0.0041(10) -0.0238(17) -0.0006(10)
F3 0.0357(13) 0.0233(14) 0.0472(16) -0.0121(13) -0.0123(12) 0.0058(11)
F4 0.0179(11) 0.0299(12) 0.064(3) 0.0024(12) -0.0025(11) -0.0030(8)
F5 0.051(2) 0.0282(12) 0.0260(13) -0.0065(9) -0.0165(13) 0.0058(11)
F6 0.0347(13) 0.044(2) 0.0323(14) -0.0154(14) -0.0034(10) 0.0062(12)

loop_
_atom_type_symbol
_atom_type_description
_atom_type_scat_dispersion_real
_atom_type_scat_dispersion_imag
_atom_type_scat_source
C C 0.0033 0.0016 'International Tables Vol C Tables 4.2.6.8 and 6.1.1.4'
H H 0.0000 0.0000 'International Tables Vol C Tables 4.2.6.8 and 6.1.1.4'
O O 0.0106 0.0060 'International Tables Vol C Tables 4.2.6.8 and 6.1.1.4'
F F 0.0171 0.0103 'International Tables Vol C Tables 4.2.6.8 and 6.1.1.4'
S S 0.1246 0.1234 'International Tables Vol C Tables 4.2.6.8 and 6.1.1.4'

loop_
_geom_angle_atom_site_label_1
_geom_angle_atom_site_label_2
_geom_angle_atom_site_label_3
_geom_angle
_geom_angle_site_symmetry_1
_geom_angle_site_symmetry_3
_geom_angle_publ_flag
C1 C2 C3 116.94(18) . . ?
C4 C3 C2 129.16(16) . . ?
C4 C3 S1 110.48(13) . . ?
C2 C3 S1 120.36(13) . . ?
C3 C4 C8 112.67(15) . . ?
C3 C4 C5 124.11(15) . . ?
C8 C4 C5 123.23(15) . . ?
C5 C5 C4 129.82(9) 4_655 . ?
C5 C5 C6 110.85(10) 4_655 . ?
C4 C5 C6 119.31(14) . . ?
F2 C6 C5 121.8(2) . . ?
F4 C6 C5 120.1(2) . . ?
F2 C6 C7 119.5(2) . . ?
F4 C6 C7 122.4(2) . . ?
C5 C6 C7 106.06(15) . . ?
F2 C6 F1 102.2(2) . . ?
C5 C6 F1 104.63(19) . . ?
C7 C6 F1 98.86(18) . . ?
F4 C6 F5 100.4(2) . . ?
C5 C6 F5 103.37(19) . . ?
C7 C6 F5 100.30(17) . . ?
F3 C7 F3 69.4(4) 4_655 . ?
F6 C7 F6 144.5(4) . 4_655 ?
F3 C7 C6 120.96(16) 4_655 . ?
F3 C7 C6 118.40(14) . . ?
F6 C7 C6 102.22(17) . . ?
F6 C7 C6 98.94(18) 4_655 . ?
F3 C7 C6 118.40(14) 4_655 4_655 ?
F3 C7 C6 120.97(16) . 4_655 ?
F6 C7 C6 98.94(18) . 4_655 ?
F6 C7 C6 102.22(17) 4_655 4_655 ?
C6 C7 C6 105.9(2) . 4_655 ?
C9 C8 C4 112.88(15) . . ?
C8 C9 C10 128.55(15) . . ?
C8 C9 S1 111.39(13) . . ?
C10 C9 S1 119.94(12) . . ?
O1 C10 O2 112.41(13) . . ?
O1 C10 C9 109.12(13) . . ?
O2 C10 C9 108.09(13) . . ?
O2 C11 C12 111.27(13) . . ?
C13 C12 C11 107.04(14) . . ?
C13 C12 C15 110.69(15) . . ?
C11 C12 C15 110.67(15) . . ?
C13 C12 C14 109.41(15) . . ?
C11 C12 C14 108.48(14) . . ?
C15 C12 C14 110.45(15) . . ?
O1 C13 C12 111.22(14) . . ?
C10 O1 C13 108.99(12) . . ?
C10 O2 C11 109.58(12) . . ?
C9 S1 C3 92.57(8) . . ?
C7 F3 F3 55.29(19) . 4_655 ?

loop_
_geom_bond_atom_site_label_1
_geom_bond_atom_site_label_2
_geom_bond_distance
_geom_bond_site_symmetry_2
_geom_bond_publ_flag
C1 C2 1.475(3) . ?
C2 C3 1.500(2) . ?
C3 C4 1.376(2) . ?
C3 S1 1.7254(17) . ?
C4 C8 1.434(2) . ?
C4 C5 1.466(2) . ?
C5 C5 1.355(3) 4_655 ?
C5 C6 1.495(2) . ?
C6 F2 1.217(3) . ?
C6 F4 1.234(3) . ?
C6 C7 1.517(2) . ?
C6 F1 1.551(4) . ?
C6 F5 1.564(4) . ?
C7 F3 1.331(3) 4_655 ?
C7 F3 1.331(3) . ?
C7 F6 1.369(3) . ?
C7 F6 1.369(3) 4_655 ?
C7 C6 1.517(2) 4_655 ?
C8 C9 1.355(2) . ?
C9 C10 1.496(2) . ?
C9 S1 1.7209(17) . ?
C10 O1 1.404(2) . ?
C10 O2 1.408(2) . ?
C11 O2 1.4405(19) . ?
C11 C12 1.525(2) . ?
C12 C13 1.525(2) . ?
C12 C15 1.527(2) . ?
C12 C14 1.528(2) . ?
C13 O1 1.445(2) . ?
F3 F3 1.516(7) 4_655 ?

loop_
_geom_torsion_atom_site_label_1
_geom_torsion_atom_site_label_2
_geom_torsion_atom_site_label_3
_geom_torsion_atom_site_label_4
_geom_torsion
_geom_torsion_site_symmetry_1
_geom_torsion_site_symmetry_2
_geom_torsion_site_symmetry_3
_geom_torsion_site_symmetry_4
_geom_torsion_publ_flag
C1 C2 C3 C4 -155.8(3) . . . . ?
C1 C2 C3 S1 24.0(3) . . . . ?
C2 C3 C4 C8 179.58(19) . . . . ?
S1 C3 C4 C8 -0.20(19) . . . . ?
C2 C3 C4 C5 0.1(3) . . . . ?
S1 C3 C4 C5 -179.68(13) . . . . ?
C3 C4 C5 C5 -44.3(3) . . . 4_655 ?
C8 C4 C5 C5 136.2(2) . . . 4_655 ?
C3 C4 C5 C6 133.5(2) . . . . ?
C8 C4 C5 C6 -45.9(3) . . . . ?
C5 C5 C6 F2 -137.0(3) 4_655 . . . ?
C4 C5 C6 F2 44.7(4) . . . . ?
C5 C5 C6 F4 148.6(3) 4_655 . . . ?
C4 C5 C6 F4 -29.7(4) . . . . ?
C5 C5 C6 C7 4.3(3) 4_655 . . . ?
C4 C5 C6 C7 -173.97(14) . . . . ?
C5 C5 C6 F1 108.2(2) 4_655 . . . ?
C4 C5 C6 F1 -70.0(2) . . . . ?
C5 C5 C6 F5 -100.8(2) 4_655 . . . ?
C4 C5 C6 F5 81.0(2) . . . . ?
F2 C6 C7 F3 -80.6(4) . . . 4_655 ?
F4 C6 C7 F3 -6.3(4) . . . 4_655 ?
C5 C6 C7 F3 137.0(2) . . . 4_655 ?
F1 C6 C7 F3 28.8(3) . . . 4_655 ?
F5 C6 C7 F3 -115.8(3) . . . 4_655 ?
F2 C6 C7 F3 1.2(3) . . . . ?
F4 C6 C7 F3 75.6(3) . . . . ?
C5 C6 C7 F3 -141.2(3) . . . . ?
F1 C6 C7 F3 110.7(2) . . . . ?
F5 C6 C7 F3 -33.9(3) . . . . ?
F2 C6 C7 F6 37.8(3) . . . . ?
F4 C6 C7 F6 112.1(3) . . . . ?
C5 C6 C7 F6 -104.6(2) . . . . ?
F1 C6 C7 F6 147.3(2) . . . . ?
F5 C6 C7 F6 2.7(2) . . . . ?
F2 C6 C7 F6 -113.5(3) . . . 4_655 ?
F4 C6 C7 F6 -39.2(4) . . . 4_655 ?
C5 C6 C7 F6 104.1(2) . . . 4_655 ?
F1 C6 C7 F6 -4.1(3) . . . 4_655 ?
F5 C6 C7 F6 -148.7(3) . . . 4_655 ?
F2 C6 C7 C6 140.9(3) . . . 4_655 ?
F4 C6 C7 C6 -144.7(3) . . . 4_655 ?
C5 C6 C7 C6 -1.47(9) . . . 4_655 ?
F1 C6 C7 C6 -109.58(18) . . . 4_655 ?
F5 C6 C7 C6 105.80(19) . . . 4_655 ?
C3 C4 C8 C9 0.8(2) . . . . ?
C5 C4 C8 C9 -179.74(15) . . . . ?
C4 C8 C9 C10 174.86(16) . . . . ?
C4 C8 C9 S1 -0.99(18) . . . . ?
C8 C9 C10 O1 40.2(2) . . . . ?
S1 C9 C10 O1 -144.22(12) . . . . ?
C8 C9 C10 O2 162.76(16) . . . . ?
S1 C9 C10 O2 -21.69(18) . . . . ?
O2 C11 C12 C13 -52.98(18) . . . . ?
O2 C11 C12 C15 67.73(18) . . . . ?
O2 C11 C12 C14 -170.95(14) . . . . ?
C11 C12 C13 O1 53.57(18) . . . . ?
C15 C12 C13 O1 -67.12(18) . . . . ?
C14 C12 C13 O1 170.93(14) . . . . ?
O2 C10 O1 C13 63.62(17) . . . . ?
C9 C10 O1 C13 -176.48(13) . . . . ?
C12 C13 O1 C10 -58.88(17) . . . . ?
O1 C10 O2 C11 -63.32(17) . . . . ?
C9 C10 O2 C11 176.18(13) . . . . ?
C12 C11 O2 C10 57.83(18) . . . . ?
C8 C9 S1 C3 0.75(14) . . . . ?
C10 C9 S1 C3 -175.51(14) . . . . ?
C4 C3 S1 C9 -0.30(14) . . . . ?
C2 C3 S1 C9 179.89(17) . . . . ?
F6 C7 F3 F3 172.9(3) . . . 4_655 ?
F6 C7 F3 F3 -4.5(2) 4_655 . . 4_655 ?
C6 C7 F3 F3 -114.95(19) . . . 4_655 ?
C6 C7 F3 F3 111.5(2) 4_655 . . 4_655 ?
